data_4309832
loop_
_publ_author_name
'Mohamed Osman Awaleh'
'Antonella Badia'
'Fran\,cois Brisse'

_publ_contact_author_address
;
      Universit\'e de Montr\'eal
      D\'epartement de Chimie
      C.P. 6128, Succ. Centre-ville
      Montr\'eal, Qu\'ebec
      Canada, H3C 3J7
;
_publ_contact_author_email francois.brisse@umontreal.ca
_publ_contact_author_fax '+1 514 343 7586'
_publ_contact_author_name 'Dr Fran\,cois Brisse'
_publ_contact_author_phone '+1 514 343 2088'
_publ_section_title
;
Coordination Networks with Flexible Ligands Based on Silver(I) Salts:
Complexes of 1,3-Bis(phenylthio)propane with Silver(I) Salts of PF6-,
CF3COO-, CF3CF2COO-, CF3CF2CF2COO-,p-TsO-, and CF3SO3-
;
_journal_name_full 'Inorganic Chemistry'
_journal_page_first 7833
_journal_page_last 7845
_journal_paper_doi 10.1021/ic050617n
_journal_volume 44
_journal_year 2005
_chemical_compound_source 'Synthesized by the authors. See text'
_chemical_formula_moiety 'C8.50 H8 Ag F3 O3 S2'
_chemical_formula_sum 'C8.5 H8 Ag F3 O3 S2'
_chemical_formula_weight 387.14
_chemical_name_systematic
; 
 ? 
;
_space_group_IT_number 15
_symmetry_cell_setting monoclinic
_symmetry_space_group_name_Hall '-C 2yc'
_symmetry_space_group_name_H-M 'C 1 2/c 1'
_atom_sites_solution_hydrogens geom
_atom_sites_solution_primary direct
_atom_sites_solution_secondary difmap
_audit_creation_method SHELXL-97
_cell_angle_alpha 90.00
_cell_angle_beta 119.0120(10)
_cell_angle_gamma 90.00
_cell_formula_units_Z 8
_cell_length_a 28.9764(10)
_cell_length_b 4.8104(2)
_cell_length_c 20.3261(7)
_cell_measurement_reflns_used 4850
_cell_measurement_temperature 220(2)
_cell_measurement_theta_max 55.01
_cell_measurement_theta_min 3.49
_cell_volume 2477.70(16)
_computing_cell_refinement 'SMART (Bruker, 1999)'
_computing_data_collection 'SMART (Bruker, 1999)'
_computing_data_reduction 'SAINT (Bruker, 1999)'
_computing_molecular_graphics 'SHELXTL (Bruker, 1997)'
_computing_publication_material 'UdMX (local program)'
_computing_structure_refinement 'SHELXL97 (Sheldrick, 1997)'
_computing_structure_solution 'SHELXS97 (Sheldrick, 1997)'
_diffrn_ambient_temperature 220(2)
_diffrn_detector_area_resol_mean 5.5
_diffrn_measured_fraction_theta_full 0.986
_diffrn_measured_fraction_theta_max 0.986
_diffrn_measurement_device_type 'Bruker Smart 2000'
_diffrn_measurement_method \w
_diffrn_radiation_monochromator graphite
_diffrn_radiation_source 'Sealed Tube'
_diffrn_radiation_type CuK\a
_diffrn_radiation_wavelength 1.54178
_diffrn_reflns_av_R_equivalents 0.047
_diffrn_reflns_av_sigmaI/netI 0.0626
_diffrn_reflns_limit_h_max 30
_diffrn_reflns_limit_h_min -30
_diffrn_reflns_limit_k_max 4
_diffrn_reflns_limit_k_min -5
_diffrn_reflns_limit_l_max 21
_diffrn_reflns_limit_l_min -21
_diffrn_reflns_number 9395
_diffrn_reflns_theta_full 55.03
_diffrn_reflns_theta_max 55.03
_diffrn_reflns_theta_min 3.49
_diffrn_standards_decay_% -0.40
_diffrn_standards_number 90
_exptl_absorpt_coefficient_mu 16.569
_exptl_absorpt_correction_T_max 0.718
_exptl_absorpt_correction_T_min 0.352
_exptl_absorpt_correction_type multi-scan
_exptl_absorpt_process_details 'Sadabs (Sheldrick,1996)'
_exptl_crystal_colour Colourless
_exptl_crystal_density_diffrn 2.076
_exptl_crystal_density_method 'not measured'
_exptl_crystal_description block
_exptl_crystal_F_000 1512
_exptl_crystal_size_max 0.17
_exptl_crystal_size_mid 0.05
_exptl_crystal_size_min 0.02
_refine_diff_density_max 0.426
_refine_diff_density_min -0.604
_refine_diff_density_rms 0.130
_refine_ls_extinction_method none
_refine_ls_goodness_of_fit_ref 0.898
_refine_ls_hydrogen_treatment constr
_refine_ls_matrix_type full
_refine_ls_number_parameters 159
_refine_ls_number_reflns 1533
_refine_ls_number_restraints 0
_refine_ls_restrained_S_all 0.898
_refine_ls_R_factor_all 0.0608
_refine_ls_R_factor_gt 0.0367
_refine_ls_shift/su_max 0.000
_refine_ls_shift/su_mean 0.000
_refine_ls_structure_factor_coef Fsqd
_refine_ls_weighting_details 'calc w=1/[\s^2^(Fo^2^)+(0.0417P)^2^] where P=(Fo^2^+2Fc^2^)/3'
_refine_ls_weighting_scheme calc
_refine_ls_wR_factor_gt 0.0727
_refine_ls_wR_factor_ref 0.0778
_reflns_number_gt 1050
_reflns_number_total 1533
_reflns_threshold_expression I>2\s(I)
_cod_data_source_file ic050617nsi20050421_105334.cif
_cod_data_source_block Complex8
_cod_depositor_comments
;
The following automatic conversions were performed:
'_symmetry_cell_setting' value 'Monoclinic' changed to 'monoclinic'
according to '/home/saulius/struct/CIF-dictionaries/cif_core.dic'
dictionary named 'cif_core.dic' version 2.4.1 from
2010-06-29.

'_geom_angle_publ_flag' value 'Y' changed to 'y' according to
'/home/saulius/struct/CIF-dictionaries/cif_core.dic' dictionary named
'cif_core.dic' version 2.4.1 from 2010-06-29 (35
times).

'_geom_bond_publ_flag' value 'Y' changed to 'y' according to
'/home/saulius/struct/CIF-dictionaries/cif_core.dic' dictionary named
'cif_core.dic' version 2.4.1 from 2010-06-29 (23 times).

Automatic conversion script
Id: cif_fix_enum 1527 2010-12-29 10:47:43Z saulius 
;
_cod_original_formula_sum 'C8.50 H8 Ag F3 O3 S2'
_cod_database_code 4309832

loop_
_symmetry_equiv_pos_as_xyz
'x, y, z'
'-x, y, -z+1/2'
'x+1/2, y+1/2, z'
'-x+1/2, y+1/2, -z+1/2'
'-x, -y, -z'
'x, -y, z-1/2'
'-x+1/2, -y+1/2, -z'
'x+1/2, -y+1/2, z-1/2'

loop_
_atom_site_label
_atom_site_type_symbol
_atom_site_fract_x
_atom_site_fract_y
_atom_site_fract_z
_atom_site_U_iso_or_equiv
_atom_site_adp_type
_atom_site_occupancy
_atom_site_symmetry_multiplicity
_atom_site_calc_flag
_atom_site_refinement_flags
_atom_site_disorder_assembly
_atom_site_disorder_group
Ag1 Ag 0.04503(2) 1.03182(10) 0.10379(3) 0.0451(2) Uani 1 1 d . . .
S1 S 0.09034(6) 1.0100(3) 0.24121(9) 0.0329(5) Uani 1 1 d . . .
S2 S 0.06070(6) 0.5240(3) -0.01592(9) 0.0302(4) Uani 1 1 d . . .
F1 F 0.14906(15) 0.8040(8) 0.0394(2) 0.0667(12) Uani 1 1 d . . .
F2 F 0.14483(17) 0.4560(9) -0.0295(3) 0.0763(15) Uani 1 1 d . . .
F3 F 0.10230(16) 0.8307(9) -0.0799(2) 0.0698(13) Uani 1 1 d . . .
O1 O 0.03604(16) 0.7719(8) -0.0060(2) 0.0352(11) Uani 1 1 d . . .
O2 O 0.02987(16) 0.3858(8) -0.0867(2) 0.0437(12) Uani 1 1 d . . .
O3 O 0.08529(16) 0.3517(8) 0.0500(2) 0.0386(12) Uani 1 1 d . . .
C11 C 0.1461(2) 0.7877(13) 0.2710(4) 0.0318(17) Uani 1 1 d . . .
C12 C 0.1518(3) 0.6219(14) 0.2191(4) 0.0402(18) Uani 1 1 d . . .
H12 H 0.1264 0.6281 0.1678 0.048 Uiso 1 1 calc R . .
C13 C 0.1952(3) 0.4480(14) 0.2438(5) 0.053(2) Uani 1 1 d . . .
H13 H 0.1991 0.3358 0.2091 0.064 Uiso 1 1 calc R . .
C14 C 0.2316(3) 0.4382(17) 0.3170(6) 0.065(2) Uani 1 1 d . . .
H14 H 0.2609 0.3197 0.3333 0.078 Uiso 1 1 calc R . .
C15 C 0.2257(3) 0.6036(19) 0.3683(5) 0.072(3) Uani 1 1 d . . .
H15 H 0.2511 0.5970 0.4195 0.086 Uiso 1 1 calc R . .
C16 C 0.1828(3) 0.7776(15) 0.3444(4) 0.051(2) Uani 1 1 d . . .
H16 H 0.1791 0.8898 0.3794 0.062 Uiso 1 1 calc R . .
C17 C 0.0460(2) 0.7922(12) 0.2589(3) 0.0340(18) Uani 1 1 d . . .
H17A H 0.0330 0.6376 0.2230 0.041 Uiso 1 1 calc R . .
H17B H 0.0648 0.7151 0.3099 0.041 Uiso 1 1 calc R . .
C18 C 0.0000 0.9725(16) 0.2500 0.035(2) Uani 1 2 d S . .
H18A H 0.0116 1.0921 0.2943 0.042 Uiso 0.50 1 calc PR . .
H18B H -0.0116 1.0921 0.2057 0.042 Uiso 0.50 1 calc PR . .
C C 0.1172(3) 0.6593(17) -0.0222(4) 0.0427(19) Uani 1 1 d . . .

loop_
_atom_site_aniso_label
_atom_site_aniso_U_11
_atom_site_aniso_U_22
_atom_site_aniso_U_33
_atom_site_aniso_U_23
_atom_site_aniso_U_13
_atom_site_aniso_U_12
Ag1 0.0489(4) 0.0532(4) 0.0342(4) 0.0081(3) 0.0208(3) 0.0051(3)
S1 0.0322(10) 0.0362(11) 0.0327(10) -0.0002(8) 0.0177(9) -0.0010(9)
S2 0.0312(10) 0.0297(11) 0.0312(11) 0.0004(9) 0.0164(9) -0.0007(9)
F1 0.043(3) 0.081(3) 0.067(3) -0.009(3) 0.019(3) -0.027(2)
F2 0.065(3) 0.074(3) 0.118(4) 0.002(3) 0.067(3) 0.013(3)
F3 0.063(3) 0.089(3) 0.066(3) 0.032(3) 0.038(3) -0.004(3)
O1 0.037(3) 0.030(3) 0.046(3) 0.004(2) 0.026(3) 0.012(2)
O2 0.043(3) 0.045(3) 0.036(3) -0.012(2) 0.014(3) -0.008(3)
O3 0.050(3) 0.029(3) 0.041(3) 0.007(2) 0.025(3) 0.001(2)
C11 0.027(4) 0.038(4) 0.027(5) 0.004(4) 0.010(4) -0.002(4)
C12 0.043(5) 0.043(4) 0.033(5) 0.004(4) 0.017(4) -0.001(4)
C13 0.052(6) 0.045(5) 0.075(7) 0.002(5) 0.041(6) 0.011(5)
C14 0.046(6) 0.062(6) 0.096(8) 0.023(6) 0.041(6) 0.021(5)
C15 0.043(6) 0.101(7) 0.053(6) 0.012(6) 0.010(5) 0.013(6)
C16 0.041(5) 0.067(6) 0.044(6) 0.002(4) 0.018(5) 0.014(5)
C17 0.035(4) 0.036(4) 0.037(4) 0.012(3) 0.021(4) 0.002(4)
C18 0.034(6) 0.042(6) 0.032(6) 0.000 0.019(5) 0.000
C 0.041(5) 0.047(5) 0.045(5) 0.004(5) 0.025(5) 0.002(5)

loop_
_atom_type_symbol
_atom_type_description
_atom_type_scat_dispersion_real
_atom_type_scat_dispersion_imag
_atom_type_scat_source
C C 0.0181 0.0091 'International Tables Vol C Tables 4.2.6.8 and 6.1.1.4'
H H 0.0000 0.0000 'International Tables Vol C Tables 4.2.6.8 and 6.1.1.4'
O O 0.0492 0.0322 'International Tables Vol C Tables 4.2.6.8 and 6.1.1.4'
F F 0.0727 0.0534 'International Tables Vol C Tables 4.2.6.8 and 6.1.1.4'
S S 0.3331 0.5567 'International Tables Vol C Tables 4.2.6.8 and 6.1.1.4'
Ag Ag 0.1306 4.2820 'International Tables Vol C Tables 4.2.6.8 and 6.1.1.4'

loop_
_geom_angle_atom_site_label_1
_geom_angle_atom_site_label_2
_geom_angle_atom_site_label_3
_geom_angle_site_symmetry_1
_geom_angle_site_symmetry_2
_geom_angle_site_symmetry_3
_geom_angle
_geom_angle_publ_flag
O1 AG1 S1 5_575 . . 136.55(10) y
O1 AG1 O1 5_575 . . 79.59(14) y
S1 AG1 O1 . . . 140.95(10) y
O1 AG1 O3 5_575 . 1_565 82.67(13) y
S1 AG1 O3 . . 1_565 115.01(11) y
O1 AG1 O3 . . 1_565 77.37(13) y
C11 S1 C17 . . . 101.3(3) y
C11 S1 AG1 . . . 108.1(2) y
C17 S1 AG1 . . . 102.1(2) y
O2 S2 O3 . . . 117.0(3) y
O2 S2 O1 . . . 114.2(2) y
O3 S2 O1 . . . 113.5(2) y
O2 S2 C . . . 103.8(3) y
O3 S2 C . . . 102.4(3) y
O1 S2 C . . . 103.6(3) y
S2 O1 AG1 . . 5_575 123.6(2) y
S2 O1 AG1 . . . 134.4(2) y
AG1 O1 AG1 5_575 . . 100.42(14) y
S2 O3 AG1 . . 1_545 129.9(2) y
C16 C11 C12 . . . 119.7(6) y
C16 C11 S1 . . . 119.8(6) y
C12 C11 S1 . . . 120.4(5) y
C13 C12 C11 . . . 119.3(7) y
C13 C12 H12 . . . 120.3 ?
C11 C12 H12 . . . 120.3 ?
C14 C13 C12 . . . 120.7(7) y
C14 C13 H13 . . . 119.6 ?
C12 C13 H13 . . . 119.6 ?
C13 C14 C15 . . . 119.7(7) y
C13 C14 H14 . . . 120.2 ?
C15 C14 H14 . . . 120.2 ?
C16 C15 C14 . . . 120.2(8) y
C16 C15 H15 . . . 119.9 ?
C14 C15 H15 . . . 119.9 ?
C11 C16 C15 . . . 120.3(7) y
C11 C16 H16 . . . 119.8 ?
C15 C16 H16 . . . 119.8 ?
C18 C17 S1 . . . 108.0(4) y
C18 C17 H17A . . . 110.1 ?
S1 C17 H17A . . . 110.1 ?
C18 C17 H17B . . . 110.1 ?
S1 C17 H17B . . . 110.1 ?
H17A C17 H17B . . . 108.4 ?
C17 C18 C17 2 . . 110.7(7) y
C17 C18 H18A 2 . . 109.5 ?
C17 C18 H18A . . . 109.5 ?
C17 C18 H18B 2 . . 109.5 ?
C17 C18 H18B . . . 109.5 ?
H18A C18 H18B . . . 108.1 ?
F2 C F3 . . . 108.5(6) y
F2 C F1 . . . 108.1(6) y
F3 C F1 . . . 106.6(6) y
F2 C S2 . . . 111.0(5) y
F3 C S2 . . . 111.5(5) y
F1 C S2 . . . 110.8(5) y

loop_
_geom_bond_atom_site_label_1
_geom_bond_atom_site_label_2
_geom_bond_site_symmetry_1
_geom_bond_site_symmetry_2
_geom_bond_distance
_geom_bond_publ_flag
Ag1 O1 . 5_575 2.415(4) y
Ag1 S1 . . 2.4454(17) y
Ag1 O1 . . 2.459(4) y
Ag1 O3 . 1_565 2.481(4) y
S1 C11 . . 1.780(6) y
S1 C17 . . 1.823(6) y
S2 O2 . . 1.436(4) y
S2 O3 . . 1.437(4) y
S2 O1 . . 1.453(4) y
S2 C . . 1.824(7) y
F1 C . . 1.336(7) y
F2 C . . 1.317(7) y
F3 C . . 1.323(7) y
O1 Ag1 . 5_575 2.415(4) y
O3 Ag1 . 1_545 2.482(4) y
C11 C16 . . 1.349(8) y
C11 C12 . . 1.395(8) y
C12 C13 . . 1.386(9) y
C12 H12 . . 0.94 ?
C13 C14 . . 1.343(10) y
C13 H13 . . 0.94 ?
C14 C15 . . 1.386(10) y
C14 H14 . . 0.94 ?
C15 C16 . . 1.377(9) y
C15 H15 . . 0.94 ?
C16 H16 . . 0.94 ?
C17 C18 . . 1.527(6) y
C17 H17a . . 0.98 ?
C17 H17b . . 0.98 ?
C18 C17 . 2 1.527(7) y
C18 H18a . . 0.98 ?
C18 H18b . . 0.98 ?

loop_
_geom_torsion_atom_site_label_1
_geom_torsion_atom_site_label_2
_geom_torsion_atom_site_label_3
_geom_torsion_atom_site_label_4
_geom_torsion_site_symmetry_1
_geom_torsion_site_symmetry_2
_geom_torsion_site_symmetry_3
_geom_torsion_site_symmetry_4
_geom_torsion
_geom_torsion_publ_flag
O1 AG1 S1 C11 5_575 . . . 173.4(2) ?
O1 AG1 S1 C11 . . . . 21.2(3) ?
O3 AG1 S1 C11 1_565 . . . -79.9(2) ?
O1 AG1 S1 C17 5_575 . . . 67.0(2) ?
O1 AG1 S1 C17 . . . . -85.2(3) ?
O3 AG1 S1 C17 1_565 . . . 173.7(2) ?
O2 S2 O1 AG1 . . . 5_575 -6.4(3) ?
O3 S2 O1 AG1 . . . 5_575 -143.9(2) ?
C S2 O1 AG1 . . . 5_575 105.8(3) ?
O2 S2 O1 AG1 . . . . 156.7(3) ?
O3 S2 O1 AG1 . . . . 19.2(4) ?
C S2 O1 AG1 . . . . -91.1(4) ?
O1 AG1 O1 S2 5_575 . . . -165.7(4) ?
S1 AG1 O1 S2 . . . . -4.8(4) ?
O3 AG1 O1 S2 1_565 . . . 109.5(3) ?
O1 AG1 O1 AG1 5_575 . . 5_575 0 ?
S1 AG1 O1 AG1 . . . 5_575 160.96(8) ?
O3 AG1 O1 AG1 1_565 . . 5_575 -84.74(14) ?
O2 S2 O3 AG1 . . . 1_545 -60.7(4) ?
O1 S2 O3 AG1 . . . 1_545 75.5(3) ?
C S2 O3 AG1 . . . 1_545 -173.5(3) ?
C17 S1 C11 C16 . . . . -84.4(6) ?
AG1 S1 C11 C16 . . . . 168.6(5) ?
C17 S1 C11 C12 . . . . 95.0(5) ?
AG1 S1 C11 C12 . . . . -11.9(5) ?
C16 C11 C12 C13 . . . . 0.2(11) ?
S1 C11 C12 C13 . . . . -179.2(5) ?
C11 C12 C13 C14 . . . . -0.1(1) ?
C12 C13 C14 C15 . . . . 0.00(12) ?
C13 C14 C15 C16 . . . . -0.1(14) ?
C12 C11 C16 C15 . . . . -0.3(12) ?
S1 C11 C16 C15 . . . . 179.2(6) ?
C14 C15 C16 C11 . . . . 0.3(13) ?
C11 S1 C17 C18 . . . . 169.5(4) ?
AG1 S1 C17 C18 . . . . -78.9(3) ?
S1 C17 C18 C17 . . . 2 163.4(4) ?
O2 S2 C F2 . . . . -62.0(6) ?
O3 S2 C F2 . . . . 60.1(6) ?
O1 S2 C F2 . . . . 178.4(5) ?
O2 S2 C F3 . . . . 59.1(6) ?
O3 S2 C F3 . . . . -178.7(5) ?
O1 S2 C F3 . . . . -60.5(6) ?
O2 S2 C F1 . . . . 177.8(5) ?
O3 S2 C F1 . . . . -60.1(6) ?
O1 S2 C F1 . . . . 58.2(6) ?
